data_7116647
loop_
_publ_author_name
'Hong Lu'
'Jin-Yu Liu'
'Chen-Guang Li'
'Jun-Bing Lin'
'Yong-Min Liang'
'Peng-Fei Xu'

_publ_section_title
;
 A new chiral C1-symmetric NHC-catalyzed addition to alpha-aryl
 substituted alpha,beta-disubstituted enals: enantioselective synthesis of
 fully functionalized dihydropyranones
;
_journal_name_full Chem.Commun.
_journal_page_first 4473
_journal_paper_doi 10.1039/C5cc00118H
_journal_volume 51
_journal_year 2015
_chemical_formula_moiety 'C24 H23 Cl O8'
_chemical_formula_sum 'C24 H23 Cl O8'
_chemical_formula_weight 474.87
_chemical_name_systematic
;
 ? 
;
_space_group_crystal_system triclinic
_space_group_IT_number 2
_space_group_name_Hall '-P 1'
_space_group_name_H-M_alt 'P -1'
_symmetry_space_group_name_Hall '-P 1'
_symmetry_space_group_name_H-M 'P -1'
_atom_sites_solution_hydrogens geom
_atom_sites_solution_primary direct
_atom_sites_solution_secondary difmap
_audit_creation_date 2014-12-02
_audit_creation_method
;
Olex2 1.2
(compiled 2014.08.28 svn.r2986 for OlexSys, GUI svn.r4866)
;
_audit_update_record
;
2014-12-02 deposited with the CCDC.
2015-02-03 downloaded from the CCDC.
;
_cell_angle_alpha 113.081(12)
_cell_angle_beta 96.350(11)
_cell_angle_gamma 102.204(14)
_cell_formula_units_Z 2
_cell_length_a 9.2814(16)
_cell_length_b 11.7110(17)
_cell_length_c 12.1339(13)
_cell_measurement_reflns_used 1195
_cell_measurement_temperature 291.89(10)
_cell_measurement_theta_max 20.6310
_cell_measurement_theta_min 3.8420
_cell_volume 1158.1(3)
_computing_cell_refinement
;
CrysAlisPro, Agilent Technologies,
Version 1.171.36.32 (release 02-08-2013 CrysAlis171 .NET)
(compiled Aug  2 2013,16:46:58)
;
_computing_data_collection
;
CrysAlisPro, Agilent Technologies,
Version 1.171.36.32 (release 02-08-2013 CrysAlis171 .NET)
(compiled Aug  2 2013,16:46:58)
;
_computing_data_reduction
;
CrysAlisPro, Agilent Technologies,
Version 1.171.36.32 (release 02-08-2013 CrysAlis171 .NET)
(compiled Aug  2 2013,16:46:58)
;
_computing_molecular_graphics 'Olex2 (Dolomanov et al., 2009)'
_computing_publication_material 'Olex2 (Dolomanov et al., 2009)'
_computing_structure_refinement 'ShelXL (Sheldrick, 2008)'
_computing_structure_solution 'ShelXS (Sheldrick, 2008)'
_diffrn_ambient_temperature 291.89(10)
_diffrn_detector_area_resol_mean 16.0733
_diffrn_measured_fraction_theta_full 0.996
_diffrn_measured_fraction_theta_max 0.996
_diffrn_measurement_details
;
  1 omega  -19.00   24.20   1.8000    4.0000
omega____ theta____ kappa____ phi______ frames
    -      -16.3571  -99.0000 -120.0000 24

  2 omega  -49.00   41.00   1.8000    4.0000
omega____ theta____ kappa____ phi______ frames
    -       19.7946  -57.0000   60.0000 50

  3 omega    0.00   88.20   1.8000    4.0000
omega____ theta____ kappa____ phi______ frames
    -       19.7946   57.0000 -150.0000 49

  4 omega    1.00   37.00   1.8000    4.0000
omega____ theta____ kappa____ phi______ frames
    -       19.7946   57.0000   60.0000 20

  5 omega   53.00   81.80   1.8000    4.0000
omega____ theta____ kappa____ phi______ frames
    -       19.7946  178.0000 -120.0000 16

  6 omega   56.00   83.00   1.8000    4.0000
omega____ theta____ kappa____ phi______ frames
    -       19.7946  178.0000  -30.0000 15

  7 omega  -39.00   42.00   1.8000    4.0000
omega____ theta____ kappa____ phi______ frames
    -       19.7946  -38.0000  -90.0000 45
;
_diffrn_measurement_device_type 'SuperNova, Dual, Cu at zero, Eos'
_diffrn_measurement_method '\w scans'
_diffrn_orient_matrix_UB_11 -0.0122902000
_diffrn_orient_matrix_UB_12 -0.0616011000
_diffrn_orient_matrix_UB_13 0.0006136000
_diffrn_orient_matrix_UB_21 0.0778065000
_diffrn_orient_matrix_UB_22 0.0044460000
_diffrn_orient_matrix_UB_23 0.0025305000
_diffrn_orient_matrix_UB_31 0.0143283000
_diffrn_orient_matrix_UB_32 0.0297479000
_diffrn_orient_matrix_UB_33 0.0650149000
_diffrn_radiation_monochromator mirror
_diffrn_radiation_type MoK\a
_diffrn_radiation_wavelength 0.71073
_diffrn_reflns_av_R_equivalents 0.0490
_diffrn_reflns_av_unetI/netI 0.0965
_diffrn_reflns_limit_h_max 11
_diffrn_reflns_limit_h_min -11
_diffrn_reflns_limit_k_max 14
_diffrn_reflns_limit_k_min -14
_diffrn_reflns_limit_l_max 14
_diffrn_reflns_limit_l_min -14
_diffrn_reflns_number 8354
_diffrn_reflns_theta_full 25.50
_diffrn_reflns_theta_max 26.02
_diffrn_reflns_theta_min 3.38
_diffrn_source 'SuperNova (Mo) X-ray Source'
_exptl_absorpt_coefficient_mu 0.212
_exptl_absorpt_correction_T_max 1.00000
_exptl_absorpt_correction_T_min 0.97522
_exptl_absorpt_correction_type multi-scan
_exptl_absorpt_process_details
;
CrysAlisPro, Agilent Technologies,
Version 1.171.36.32 (release 02-08-2013 CrysAlis171 .NET)
(compiled Aug  2 2013,16:46:58)
Empirical absorption correction using spherical harmonics,
 implemented in SCALE3 ABSPACK scaling algorithm.
;
_exptl_crystal_colour 'clear light colourless'
_exptl_crystal_density_diffrn 1.362
_exptl_crystal_density_method 'not measured'
_exptl_crystal_description block
_exptl_crystal_F_000 496
_exptl_crystal_size_max 0.25
_exptl_crystal_size_mid 0.23
_exptl_crystal_size_min 0.22
_refine_diff_density_max 0.245
_refine_diff_density_min -0.201
_refine_diff_density_rms 0.046
_refine_ls_extinction_method none
_refine_ls_goodness_of_fit_ref 1.030
_refine_ls_hydrogen_treatment constr
_refine_ls_matrix_type full
_refine_ls_number_parameters 302
_refine_ls_number_reflns 4553
_refine_ls_number_restraints 0
_refine_ls_restrained_S_all 1.030
_refine_ls_R_factor_all 0.1562
_refine_ls_R_factor_gt 0.0652
_refine_ls_shift/su_max 0.000
_refine_ls_shift/su_mean 0.000
_refine_ls_structure_factor_coef Fsqd
_refine_ls_weighting_details 'calc w=1/[\s^2^(Fo^2^)+(0.0573P)^2^+0.0099P] where P=(Fo^2^+2Fc^2^)/3'
_refine_ls_weighting_scheme calc
_refine_ls_wR_factor_gt 0.1300
_refine_ls_wR_factor_ref 0.1818
_reflns_number_gt 2049
_reflns_number_total 4553
_reflns_threshold_expression >2sigma(I)
_cod_data_source_file c5cc00118h2.cif
_cod_data_source_block liuxy1201
_cod_database_code 7116647
_reflns_odcompleteness_completeness 99.64
_reflns_odcompleteness_iscentric 1
_reflns_odcompleteness_theta 26.32
_olex2_refinement_description
;
1. Fixed Uiso
 At 1.2 times of:
  All C(H) groups, All C(H,H) groups
 At 1.5 times of:
  All C(H,H,H) groups
2.a Ternary CH refined with riding coordinates:
 C1(H1), C2(H2)
2.b Secondary CH2 refined with riding coordinates:
 C7(H7A,H7B)
2.c Aromatic/amide H refined with riding coordinates:
 C9(H9), C10(H10), C12(H12), C13(H13), C15(H15), C18(H18), C19(H19)
2.d Idealised Me refined as rotating group:
 C20(H20A,H20B,H20C), C21(H21A,H21B,H21C), C22(H22A,H22B,H22C), C24(H24A,H24B,
 H24C)
;
_olex2_submission_special_instructions 'No special instructions were received'

loop_
_space_group_symop_id
_space_group_symop_operation_xyz
1 'x, y, z'
2 '-x, -y, -z'

loop_
_atom_site_label
_atom_site_type_symbol
_atom_site_fract_x
_atom_site_fract_y
_atom_site_fract_z
_atom_site_U_iso_or_equiv
_atom_site_adp_type
_atom_site_occupancy
_atom_site_calc_flag
_atom_site_refinement_flags_posn
Cl1 Cl 0.82414(16) 0.37739(10) 0.45382(12) 0.0946(5) Uani 1 d .
O1 O 1.3765(4) -0.2837(3) 0.3017(3) 0.0888(10) Uani 1 d .
O2 O 1.2145(3) -0.4736(2) 0.2339(2) 0.0613(8) Uani 1 d .
O3 O 0.8070(3) -0.3808(3) 0.0623(3) 0.0764(9) Uani 1 d .
O4 O 0.7969(3) -0.2411(2) 0.2492(2) 0.0591(7) Uani 1 d .
O5 O 1.2816(4) 0.0978(2) 0.1543(2) 0.0721(9) Uani 1 d .
O6 O 1.3035(3) 0.2442(2) 0.3800(2) 0.0604(8) Uani 1 d .
O7 O 0.7501(4) -0.7015(3) 0.0900(3) 0.0893(11) Uani 1 d .
O8 O 0.7023(3) -0.5241(2) 0.2172(2) 0.0619(8) Uani 1 d .
C1 C 0.9739(4) -0.3604(3) 0.2387(3) 0.0483(10) Uani 1 d .
H1 H 0.9783 -0.3213 0.3272 0.058 Uiso 1 calc R
C2 C 1.1225(4) -0.3008(3) 0.2131(3) 0.0505(10) Uani 1 d .
H2 H 1.1083 -0.3354 0.1236 0.061 Uiso 1 calc R
C3 C 1.2489(5) -0.3459(4) 0.2558(4) 0.0578(11) Uani 1 d .
C4 C 1.0660(5) -0.5518(4) 0.1930(3) 0.0533(11) Uani 1 d .
C5 C 0.9493(4) -0.5043(3) 0.1940(3) 0.0470(9) Uani 1 d .
C6 C 0.8491(5) -0.3295(4) 0.1731(4) 0.0538(10) Uani 1 d .
C7 C 0.6803(5) -0.1988(4) 0.1953(4) 0.0669(12) Uani 1 d .
H7A H 0.5817 -0.2388 0.2034 0.080 Uiso 1 calc R
H7B H 0.6788 -0.2241 0.1088 0.080 Uiso 1 calc R
C8 C 0.7166(5) -0.0552(4) 0.2618(3) 0.0528(10) Uani 1 d .
C9 C 0.8568(5) 0.0227(4) 0.2801(4) 0.0658(12) Uani 1 d .
H9 H 0.9319 -0.0152 0.2519 0.079 Uiso 1 calc R
C10 C 0.8919(5) 0.1555(4) 0.3387(4) 0.0670(12) Uani 1 d .
H10 H 0.9890 0.2063 0.3504 0.080 Uiso 1 calc R
C11 C 0.7811(5) 0.2110(4) 0.3793(3) 0.0590(11) Uani 1 d .
C12 C 0.6399(5) 0.1359(4) 0.3635(5) 0.0874(15) Uani 1 d .
H12 H 0.5649 0.1740 0.3917 0.105 Uiso 1 calc R
C13 C 0.6085(5) 0.0037(4) 0.3058(4) 0.0809(14) Uani 1 d .
H13 H 0.5121 -0.0471 0.2963 0.097 Uiso 1 calc R
C14 C 1.1672(4) -0.1550(3) 0.2609(3) 0.0475(9) Uani 1 d .
C15 C 1.1996(4) -0.0983(3) 0.1823(3) 0.0451(9) Uani 1 d .
H15 H 1.1910 -0.1504 0.0998 0.054 Uiso 1 calc R
C16 C 1.2441(4) 0.0342(3) 0.2244(3) 0.0444(9) Uani 1 d .
C17 C 1.2588(4) 0.1135(3) 0.3470(3) 0.0463(9) Uani 1 d .
C18 C 1.2260(5) 0.0580(4) 0.4257(3) 0.0650(12) Uani 1 d .
H18 H 1.2341 0.1101 0.5082 0.078 Uiso 1 calc R
C19 C 1.1808(5) -0.0756(4) 0.3824(3) 0.0648(12) Uani 1 d .
H19 H 1.1594 -0.1119 0.4365 0.078 Uiso 1 calc R
C20 C 1.2861(9) 0.0239(4) 0.0329(4) 0.154(3) Uani 1 d .
H20A H 1.1859 -0.0275 -0.0126 0.231 Uiso 1 calc GR
H20B H 1.3493 -0.0318 0.0311 0.231 Uiso 1 calc GR
H20C H 1.3263 0.0801 -0.0032 0.231 Uiso 1 calc GR
C21 C 1.3292(6) 0.3292(4) 0.5068(3) 0.0857(16) Uani 1 d .
H21A H 1.3607 0.4171 0.5175 0.128 Uiso 1 calc GR
H21B H 1.4065 0.3124 0.5527 0.128 Uiso 1 calc GR
H21C H 1.2376 0.3154 0.5355 0.128 Uiso 1 calc GR
C22 C 1.0715(5) -0.6875(3) 0.1591(4) 0.0704(13) Uani 1 d .
H22A H 1.1020 -0.7200 0.0822 0.106 Uiso 1 calc GR
H22B H 0.9733 -0.7403 0.1519 0.106 Uiso 1 calc GR
H22C H 1.1427 -0.6896 0.2215 0.106 Uiso 1 calc GR
C23 C 0.7938(5) -0.5892(4) 0.1594(3) 0.0572(11) Uani 1 d .
C24 C 0.5431(5) -0.5936(4) 0.1866(4) 0.0959(18) Uani 1 d .
H24A H 0.5053 -0.6271 0.0998 0.144 Uiso 1 calc GR
H24B H 0.4878 -0.5358 0.2296 0.144 Uiso 1 calc GR
H24C H 0.5311 -0.6636 0.2103 0.144 Uiso 1 calc GR

loop_
_atom_site_aniso_label
_atom_site_aniso_U_11
_atom_site_aniso_U_22
_atom_site_aniso_U_33
_atom_site_aniso_U_23
_atom_site_aniso_U_13
_atom_site_aniso_U_12
Cl1 0.1029(11) 0.0529(7) 0.1156(10) 0.0285(7) 0.0111(8) 0.0177(7)
O1 0.052(2) 0.070(2) 0.142(3) 0.048(2) 0.008(2) 0.0147(17)
O2 0.062(2) 0.0542(17) 0.0799(18) 0.0343(15) 0.0226(15) 0.0249(15)
O3 0.086(2) 0.092(2) 0.0554(17) 0.0315(16) 0.0155(16) 0.0324(19)
O4 0.0573(18) 0.0503(16) 0.0665(16) 0.0179(13) 0.0134(14) 0.0225(14)
O5 0.120(3) 0.0411(15) 0.0613(17) 0.0253(14) 0.0347(17) 0.0207(16)
O6 0.076(2) 0.0400(15) 0.0548(16) 0.0117(13) 0.0106(14) 0.0142(14)
O7 0.083(2) 0.0459(17) 0.100(2) -0.0051(16) 0.0330(18) 0.0066(17)
O8 0.0564(18) 0.0479(15) 0.0652(16) 0.0097(13) 0.0193(14) 0.0078(14)
C1 0.050(2) 0.048(2) 0.047(2) 0.0196(18) 0.0124(18) 0.0164(19)
C2 0.055(3) 0.045(2) 0.060(2) 0.0278(19) 0.020(2) 0.017(2)
C3 0.059(3) 0.057(3) 0.069(3) 0.034(2) 0.020(2) 0.020(2)
C4 0.067(3) 0.046(2) 0.053(2) 0.0251(19) 0.024(2) 0.014(2)
C5 0.053(3) 0.038(2) 0.051(2) 0.0157(17) 0.0190(19) 0.015(2)
C6 0.056(3) 0.053(2) 0.057(3) 0.027(2) 0.020(2) 0.012(2)
C7 0.053(3) 0.061(3) 0.083(3) 0.027(2) -0.002(2) 0.023(2)
C8 0.048(2) 0.050(2) 0.062(2) 0.026(2) 0.008(2) 0.013(2)
C9 0.059(3) 0.063(3) 0.087(3) 0.035(2) 0.033(2) 0.026(2)
C10 0.054(3) 0.064(3) 0.091(3) 0.043(3) 0.022(2) 0.011(2)
C11 0.065(3) 0.044(2) 0.069(3) 0.027(2) 0.009(2) 0.014(2)
C12 0.050(3) 0.054(3) 0.149(4) 0.029(3) 0.020(3) 0.023(2)
C13 0.034(2) 0.058(3) 0.139(4) 0.034(3) 0.007(3) 0.013(2)
C14 0.048(2) 0.045(2) 0.052(2) 0.0229(18) 0.0120(18) 0.0111(19)
C15 0.050(2) 0.039(2) 0.047(2) 0.0177(17) 0.0137(17) 0.0130(18)
C16 0.052(2) 0.040(2) 0.046(2) 0.0223(18) 0.0155(18) 0.0134(18)
C17 0.048(2) 0.039(2) 0.051(2) 0.0170(18) 0.0096(18) 0.0161(18)
C18 0.094(4) 0.052(3) 0.041(2) 0.014(2) 0.014(2) 0.016(2)
C19 0.089(3) 0.058(3) 0.054(2) 0.032(2) 0.019(2) 0.014(2)
C20 0.330(10) 0.062(3) 0.073(3) 0.032(3) 0.096(5) 0.028(5)
C21 0.110(4) 0.054(3) 0.066(3) 0.002(2) 0.003(3) 0.023(3)
C22 0.083(3) 0.054(3) 0.093(3) 0.041(2) 0.032(3) 0.030(2)
C23 0.065(3) 0.044(2) 0.052(2) 0.008(2) 0.018(2) 0.016(2)
C24 0.049(3) 0.085(3) 0.107(4) 0.005(3) 0.022(3) -0.005(3)

loop_
_atom_type_symbol
_atom_type_description
_atom_type_scat_dispersion_real
_atom_type_scat_dispersion_imag
_atom_type_scat_source
C C 0.0033 0.0016 'International Tables Vol C Tables 4.2.6.8 and 6.1.1.4'
H H 0.0000 0.0000 'International Tables Vol C Tables 4.2.6.8 and 6.1.1.4'
Cl Cl 0.1484 0.1585 'International Tables Vol C Tables 4.2.6.8 and 6.1.1.4'
O O 0.0106 0.0060 'International Tables Vol C Tables 4.2.6.8 and 6.1.1.4'

loop_
_geom_angle_atom_site_label_1
_geom_angle_atom_site_label_2
_geom_angle_atom_site_label_3
_geom_angle
C3 O2 C4 121.6(3)
C6 O4 C7 117.2(3)
C16 O5 C20 117.6(3)
C17 O6 C21 117.8(3)
C23 O8 C24 117.0(3)
C2 C1 H1 109.4
C5 C1 H1 109.4
C5 C1 C2 109.7(3)
C5 C1 C6 111.7(3)
C6 C1 H1 109.4
C6 C1 C2 107.2(3)
C1 C2 H2 106.2
C3 C2 C1 110.9(3)
C3 C2 H2 106.2
C3 C2 C14 111.0(3)
C14 C2 C1 115.6(3)
C14 C2 H2 106.2
O1 C3 O2 116.8(4)
O1 C3 C2 126.8(4)
O2 C3 C2 116.3(4)
O2 C4 C22 107.3(4)
C5 C4 O2 122.4(3)
C5 C4 C22 130.2(4)
C4 C5 C1 120.0(4)
C4 C5 C23 120.7(3)
C23 C5 C1 119.1(4)
O3 C6 O4 125.3(4)
O3 C6 C1 122.3(4)
O4 C6 C1 112.4(3)
O4 C7 H7A 110.1
O4 C7 H7B 110.1
O4 C7 C8 108.2(3)
H7A C7 H7B 108.4
C8 C7 H7A 110.1
C8 C7 H7B 110.1
C9 C8 C7 121.6(4)
C9 C8 C13 117.3(4)
C13 C8 C7 121.1(4)
C8 C9 H9 118.7
C8 C9 C10 122.6(4)
C10 C9 H9 118.7
C9 C10 H10 120.7
C11 C10 C9 118.6(4)
C11 C10 H10 120.7
C10 C11 Cl1 119.0(3)
C12 C11 Cl1 120.7(4)
C12 C11 C10 120.3(4)
C11 C12 H12 120.1
C11 C12 C13 119.9(4)
C13 C12 H12 120.1
C8 C13 H13 119.3
C12 C13 C8 121.3(4)
C12 C13 H13 119.3
C15 C14 C2 120.1(3)
C19 C14 C2 121.7(3)
C19 C14 C15 118.2(3)
C14 C15 H15 119.4
C16 C15 C14 121.1(3)
C16 C15 H15 119.4
O5 C16 C15 125.0(3)
O5 C16 C17 114.7(3)
C15 C16 C17 120.4(3)
O6 C17 C16 116.1(3)
O6 C17 C18 125.0(3)
C18 C17 C16 119.0(3)
C17 C18 H18 119.9
C17 C18 C19 120.2(3)
C19 C18 H18 119.9
C14 C19 C18 121.1(3)
C14 C19 H19 119.4
C18 C19 H19 119.4
O5 C20 H20A 109.5
O5 C20 H20B 109.5
O5 C20 H20C 109.5
H20A C20 H20B 109.5
H20A C20 H20C 109.5
H20B C20 H20C 109.5
O6 C21 H21A 109.5
O6 C21 H21B 109.5
O6 C21 H21C 109.5
H21A C21 H21B 109.5
H21A C21 H21C 109.5
H21B C21 H21C 109.5
C4 C22 H22A 109.5
C4 C22 H22B 109.5
C4 C22 H22C 109.5
H22A C22 H22B 109.5
H22A C22 H22C 109.5
H22B C22 H22C 109.5
O7 C23 O8 122.3(4)
O7 C23 C5 127.0(4)
O8 C23 C5 110.7(3)
O8 C24 H24A 109.5
O8 C24 H24B 109.5
O8 C24 H24C 109.5
H24A C24 H24B 109.5
H24A C24 H24C 109.5
H24B C24 H24C 109.5

loop_
_geom_bond_atom_site_label_1
_geom_bond_atom_site_label_2
_geom_bond_distance
Cl1 C11 1.727(4)
O1 C3 1.189(5)
O2 C3 1.371(4)
O2 C4 1.394(4)
O3 C6 1.214(4)
O4 C6 1.311(4)
O4 C7 1.473(5)
O5 C16 1.361(4)
O5 C20 1.396(4)
O6 C17 1.375(4)
O6 C21 1.425(4)
O7 C23 1.197(4)
O8 C23 1.335(4)
O8 C24 1.455(4)
C1 H1 0.9800
C1 C2 1.531(5)
C1 C5 1.509(5)
C1 C6 1.519(5)
C2 H2 0.9800
C2 C3 1.505(6)
C2 C14 1.515(5)
C4 C5 1.317(5)
C4 C22 1.491(5)
C5 C23 1.477(5)
C7 H7A 0.9700
C7 H7B 0.9700
C7 C8 1.493(5)
C8 C9 1.360(5)
C8 C13 1.374(5)
C9 H9 0.9300
C9 C10 1.377(5)
C10 H10 0.9300
C10 C11 1.366(5)
C11 C12 1.361(5)
C12 H12 0.9300
C12 C13 1.374(5)
C13 H13 0.9300
C14 C15 1.384(4)
C14 C19 1.375(5)
C15 H15 0.9300
C15 C16 1.378(4)
C16 C17 1.383(4)
C17 C18 1.376(5)
C18 H18 0.9300
C18 C19 1.388(5)
C19 H19 0.9300
C20 H20A 0.9600
C20 H20B 0.9600
C20 H20C 0.9600
C21 H21A 0.9600
C21 H21B 0.9600
C21 H21C 0.9600
C22 H22A 0.9600
C22 H22B 0.9600
C22 H22C 0.9600
C24 H24A 0.9600
C24 H24B 0.9600
C24 H24C 0.9600

loop_
_geom_torsion_atom_site_label_1
_geom_torsion_atom_site_label_2
_geom_torsion_atom_site_label_3
_geom_torsion_atom_site_label_4
_geom_torsion
Cl1 C11 C12 C13 -178.9(4)
O2 C4 C5 C1 1.0(5)
O2 C4 C5 C23 -175.0(3)
O4 C7 C8 C9 49.8(5)
O4 C7 C8 C13 -131.0(4)
O5 C16 C17 O6 2.2(5)
O5 C16 C17 C18 -178.9(4)
O6 C17 C18 C19 179.6(4)
C1 C2 C3 O1 -142.7(4)
C1 C2 C3 O2 40.7(4)
C1 C2 C14 C15 -126.2(4)
C1 C2 C14 C19 55.5(5)
C1 C5 C23 O7 155.3(4)
C1 C5 C23 O8 -24.9(5)
C2 C1 C5 C4 29.9(5)
C2 C1 C5 C23 -154.0(3)
C2 C1 C6 O3 71.6(4)
C2 C1 C6 O4 -107.0(3)
C2 C14 C15 C16 -178.4(4)
C2 C14 C19 C18 178.2(4)
C3 O2 C4 C5 -12.5(5)
C3 O2 C4 C22 170.8(3)
C3 C2 C14 C15 106.4(4)
C3 C2 C14 C19 -71.9(5)
C4 O2 C3 O1 172.9(3)
C4 O2 C3 C2 -10.1(5)
C4 C5 C23 O7 -28.6(6)
C4 C5 C23 O8 151.2(4)
C5 C1 C2 C3 -48.6(4)
C5 C1 C2 C14 -176.1(3)
C5 C1 C6 O3 -48.7(4)
C5 C1 C6 O4 132.7(3)
C6 O4 C7 C8 -137.2(3)
C6 C1 C2 C3 -170.1(3)
C6 C1 C2 C14 62.5(4)
C6 C1 C5 C4 148.6(3)
C6 C1 C5 C23 -35.3(4)
C7 O4 C6 O3 -1.4(5)
C7 O4 C6 C1 177.1(3)
C7 C8 C9 C10 178.5(4)
C7 C8 C13 C12 -177.8(4)
C8 C9 C10 C11 -0.5(6)
C9 C8 C13 C12 1.4(7)
C9 C10 C11 Cl1 179.6(3)
C9 C10 C11 C12 1.0(7)
C10 C11 C12 C13 -0.4(7)
C11 C12 C13 C8 -0.9(8)
C13 C8 C9 C10 -0.7(6)
C14 C2 C3 O1 -12.8(5)
C14 C2 C3 O2 170.6(3)
C14 C15 C16 O5 178.3(4)
C14 C15 C16 C17 0.6(6)
C15 C14 C19 C18 -0.1(6)
C15 C16 C17 O6 -179.8(3)
C15 C16 C17 C18 -1.0(6)
C16 C17 C18 C19 0.8(6)
C17 C18 C19 C14 -0.3(7)
C19 C14 C15 C16 0.0(6)
C20 O5 C16 C15 -5.0(7)
C20 O5 C16 C17 172.8(5)
C21 O6 C17 C16 -176.1(4)
C21 O6 C17 C18 5.1(6)
C22 C4 C5 C1 176.9(3)
C22 C4 C5 C23 0.8(6)
C24 O8 C23 O7 -3.6(6)
C24 O8 C23 C5 176.5(4)
